data_4309294
loop_
_publ_author_name
'Kallol Ray'
'Thomas Weyherm\"uller'
'Frank Neese'
'Karl Wieghardt'

_publ_section_title
;
Electronic Structure of Square Planar Bis(benzene-1,2-dithiolato)metal
Complexes [M(L)2]z (z= 2-, 1-, 0; M = Ni, Pd, Pt, Cu, Au): An
Experimental, Density Functional, and Correlated ab Initio Study
;
_journal_name_full 'Inorganic Chemistry'
_journal_page_first 5345
_journal_page_last 5360
_journal_paper_doi 10.1021/ic0507565
_journal_volume 44
_journal_year 2005
_chemical_formula_structural '2 [C24 H20 P]+, [C12 H8 Pd S4]'
_chemical_formula_sum 'C60 H48 P2 Pd S4'
_chemical_formula_weight 1065.56
_chemical_name_systematic
; 
 ? 
;
_space_group_IT_number 14
_symmetry_cell_setting monoclinic
_symmetry_space_group_name_Hall '-P 2yn'
_symmetry_space_group_name_H-M 'P 1 21/n 1'
_atom_sites_solution_hydrogens geom
_atom_sites_solution_primary direct
_atom_sites_solution_secondary difmap
_audit_creation_method SHELXL
_cell_angle_alpha 90.00
_cell_angle_beta 95.130(10)
_cell_angle_gamma 90.00
_cell_formula_units_Z 2
_cell_length_a 11.0521(6)
_cell_length_b 14.7262(8)
_cell_length_c 14.9977(8)
_cell_measurement_reflns_used 18765
_cell_measurement_temperature 100(2)
_cell_volume 2431.2(2)
_computing_cell_refinement 'DENZO, Nonius Collect Software'
_computing_data_collection 'DENZO, Nonius Collect Software'
_computing_data_reduction 'DENZO, Nonius Collect Software'
_computing_structure_refinement 'SHELXL-93 (Sheldrick, 1993)'
_computing_structure_solution 'SHELXS-86 (Sheldrick, 1990)'
_diffrn_ambient_temperature 100(2)
_diffrn_measurement_device 'Nonius Kappa-CCD'
_diffrn_measurement_method '374 images at 1 deg. in \w , 480 sec. each'
_diffrn_radiation_monochromator graphite
_diffrn_radiation_source 'fine-focus sealed tube'
_diffrn_radiation_type MoK\a
_diffrn_radiation_wavelength 0.71073
_diffrn_reflns_av_R_equivalents 0.0581
_diffrn_reflns_av_sigmaI/netI 0.0621
_diffrn_reflns_limit_h_max 17
_diffrn_reflns_limit_h_min -14
_diffrn_reflns_limit_k_max 22
_diffrn_reflns_limit_k_min -17
_diffrn_reflns_limit_l_max 22
_diffrn_reflns_limit_l_min -23
_diffrn_reflns_number 18765
_diffrn_reflns_theta_max 27.50
_diffrn_reflns_theta_min 4.37
_exptl_absorpt_coefficient_mu 0.660
_exptl_absorpt_correction_T_max 0.9675
_exptl_absorpt_correction_T_min 0.8758
_exptl_absorpt_correction_type gaussian
_exptl_crystal_colour 'orange red'
_exptl_crystal_density_diffrn 1.456
_exptl_crystal_description 'transparent block'
_exptl_crystal_F_000 1096
_exptl_crystal_size_max 0.12
_exptl_crystal_size_mid 0.06
_exptl_crystal_size_min 0.03
_refine_diff_density_max 0.486
_refine_diff_density_min -0.430
_refine_diff_density_rms 0.084
_refine_ls_extinction_method none
_refine_ls_goodness_of_fit_all 1.045
_refine_ls_goodness_of_fit_obs 1.075
_refine_ls_matrix_type full
_refine_ls_number_parameters 304
_refine_ls_number_reflns 5496
_refine_ls_number_restraints 0
_refine_ls_restrained_S_all 1.066
_refine_ls_restrained_S_obs 1.075
_refine_ls_R_factor_all 0.0652
_refine_ls_R_factor_obs 0.0408
_refine_ls_shift/esd_max 0.001
_refine_ls_shift/esd_mean 0.000
_refine_ls_structure_factor_coef Fsqd
_refine_ls_weighting_details 'w=1/[\s^2^(Fo^2^)+(0.0000P)^2^+3.7250P] where P=(Fo^2^+2Fc^2^)/3'
_refine_ls_weighting_scheme calc
_refine_ls_wR_factor_all 0.0870
_refine_ls_wR_factor_obs 0.0768
_reflns_number_observed 4305
_reflns_number_total 5545
_reflns_observed_criterion >2sigma(I)
_cod_data_source_file ic0507565si20050512_085436.cif
_cod_data_source_block 2b
_cod_depositor_comments
;
The following automatic conversions were performed:
'_symmetry_cell_setting' value 'Monoclinic' changed to 'monoclinic'
according to '/home/saulius/struct/CIF-dictionaries/cif_core.dic'
dictionary named 'cif_core.dic' version 2.4.1 from
2010-06-29.

'_exptl_absorpt_correction_type' value 'Gaussian' changed to
'gaussian' according to
'/home/saulius/struct/CIF-dictionaries/cif_core.dic' dictionary named
'cif_core.dic' version 2.4.1 from 2010-06-29.

Automatic conversion script
Id: cif_fix_enum 1527 2010-12-29 10:47:43Z saulius 

The following automatic conversions were performed:

'_refine_ls_weighting_scheme' value 'calc
w=1/[\s^2^(Fo^2^)+(0.0000P)^2^+3.7250P] where P=(Fo^2^+2Fc^2^)/3' was
changed to 'calc'. New tag '_refine_ls_weighting_details' was
created. The value of the new tag was set to
'w=1/[\s^2^(Fo^2^)+(0.0000P)^2^+3.7250P] where P=(Fo^2^+2Fc^2^)/3'.

Automatic conversion script
Id: cif_fix_values 3143 2015-03-26 13:38:13Z robertas 
;
_cod_database_code 4309294

loop_
_symmetry_equiv_pos_as_xyz
'x, y, z'
'-x+1/2, y+1/2, -z+1/2'
'-x, -y, -z'
'x-1/2, -y-1/2, z-1/2'

loop_
_atom_site_aniso_label
_atom_site_aniso_U_11
_atom_site_aniso_U_22
_atom_site_aniso_U_33
_atom_site_aniso_U_23
_atom_site_aniso_U_13
_atom_site_aniso_U_12
Pd1 0.0215(2) 0.01255(14) 0.01654(15) 0.00200(13) 0.00006(11) -0.00059(12)
S1 0.0247(4) 0.0196(4) 0.0208(3) 0.0052(3) 0.0034(3) 0.0024(3)
C1 0.0248(15) 0.0132(13) 0.0164(13) -0.0002(11) -0.0019(11) -0.0064(11)
S2 0.0234(4) 0.0179(4) 0.0205(3) 0.0035(3) 0.0007(3) 0.0012(3)
C2 0.027(2) 0.0114(13) 0.0152(13) 0.0000(11) -0.0023(11) -0.0034(11)
C3 0.028(2) 0.0211(15) 0.0226(15) -0.0017(12) 0.0027(12) -0.0040(12)
C4 0.042(2) 0.021(2) 0.0163(14) 0.0028(12) 0.0026(13) -0.0060(13)
C5 0.034(2) 0.0156(14) 0.0210(15) 0.0032(12) -0.0051(13) -0.0041(12)
C6 0.026(2) 0.0142(14) 0.0239(15) -0.0013(12) -0.0056(12) -0.0021(11)
C11 0.025(2) 0.0133(13) 0.0169(13) -0.0015(11) 0.0022(11) 0.0028(11)
C12 0.030(2) 0.0156(14) 0.0205(14) -0.0010(11) 0.0021(12) 0.0033(11)
C13 0.043(2) 0.0168(14) 0.027(2) 0.0006(13) 0.0098(14) 0.0039(13)
C14 0.056(2) 0.0175(14) 0.0177(14) 0.0003(13) 0.0055(14) 0.0086(15)
C15 0.051(2) 0.018(2) 0.022(2) -0.0041(13) -0.0140(15) 0.0096(14)
C16 0.029(2) 0.0165(14) 0.028(2) -0.0033(13) -0.0068(13) 0.0045(12)
P1 0.0168(4) 0.0124(3) 0.0181(3) -0.0009(3) 0.0008(3) 0.0006(3)
C21 0.0214(15) 0.0129(13) 0.0200(14) -0.0041(11) -0.0020(11) -0.0008(10)
C22 0.034(2) 0.0193(15) 0.0210(15) 0.0003(12) 0.0076(13) 0.0021(12)
C23 0.041(2) 0.023(2) 0.030(2) -0.0023(13) 0.0140(15) 0.0099(14)
C24 0.037(2) 0.0148(15) 0.029(2) 0.0010(13) -0.0009(14) 0.0042(12)
C25 0.029(2) 0.0213(15) 0.0231(15) 0.0029(12) 0.0028(13) -0.0025(12)
C26 0.025(2) 0.0175(14) 0.0238(15) -0.0013(12) 0.0067(12) -0.0002(11)
C31 0.0177(14) 0.0131(13) 0.0210(14) 0.0009(11) 0.0015(11) 0.0015(10)
C32 0.0206(15) 0.0196(14) 0.0214(14) -0.0022(12) 0.0023(12) -0.0014(11)
C33 0.030(2) 0.0174(14) 0.029(2) -0.0040(12) 0.0083(13) 0.0006(12)
C34 0.022(2) 0.023(2) 0.043(2) 0.0034(14) 0.0115(14) 0.0039(12)
C35 0.020(2) 0.023(2) 0.044(2) -0.0043(14) -0.0007(14) -0.0023(12)
C36 0.025(2) 0.0196(15) 0.034(2) -0.0058(13) -0.0012(13) -0.0020(12)
C41 0.0148(13) 0.0201(14) 0.0124(12) -0.0025(11) 0.0016(10) -0.0017(10)
C42 0.0188(14) 0.0180(14) 0.0191(13) 0.0011(11) 0.0021(11) 0.0021(11)
C43 0.0216(15) 0.0186(14) 0.0192(14) -0.0036(12) 0.0035(11) -0.0039(11)
C44 0.0187(14) 0.028(2) 0.0154(13) -0.0023(12) 0.0027(11) -0.0040(12)
C45 0.0174(14) 0.029(2) 0.0215(14) 0.0020(13) -0.0010(11) 0.0038(12)
C46 0.0219(15) 0.0185(13) 0.0199(14) 0.0028(12) 0.0039(11) 0.0036(11)

loop_
_atom_site_label
_atom_site_type_symbol
_atom_site_fract_x
_atom_site_fract_y
_atom_site_fract_z
_atom_site_U_iso_or_equiv
_atom_site_thermal_displace_type
_atom_site_occupancy
_atom_site_calc_flag
_atom_site_refinement_flags
_atom_site_disorder_group
Pd1 Pd 0.0000 0.5000 0.0000 0.01697(8) Uani 1 d S .
S1 S 0.13879(7) 0.40030(5) 0.06895(5) 0.0216(2) Uani 1 d . .
C1 C 0.0803(3) 0.3730(2) 0.1708(2) 0.0184(6) Uani 1 d . .
S2 S -0.11848(6) 0.47992(5) 0.11768(5) 0.0207(2) Uani 1 d . .
C2 C -0.0313(3) 0.4079(2) 0.1922(2) 0.0180(6) Uani 1 d . .
C3 C -0.0738(3) 0.3851(2) 0.2750(2) 0.0240(6) Uani 1 d . .
H3 H -0.1500(3) 0.4078(2) 0.2896(2) 0.029 Uiso 1 calc R .
C4 C -0.0065(3) 0.3300(2) 0.3354(2) 0.0266(7) Uani 1 d . .
H4 H -0.0364(3) 0.3154(2) 0.3911(2) 0.032 Uiso 1 calc R .
C5 C 0.1053(3) 0.2960(2) 0.3145(2) 0.0241(6) Uani 1 d . .
H5 H 0.1519(3) 0.2582(2) 0.3558(2) 0.029 Uiso 1 calc R .
C6 C 0.1480(3) 0.3176(2) 0.2330(2) 0.0218(6) Uani 1 d . .
H6 H 0.2244(3) 0.2946(2) 0.2191(2) 0.026 Uiso 1 calc R .
C11 C -0.5124(3) 0.5673(2) 0.1808(2) 0.0185(6) Uani 1 d . .
C12 C -0.3991(3) 0.5922(2) 0.1539(2) 0.0219(6) Uani 1 d . .
H12 H -0.3293(3) 0.5910(2) 0.1957(2) 0.026 Uiso 1 calc R .
C13 C -0.3890(3) 0.6185(2) 0.0663(2) 0.0284(7) Uani 1 d . .
H13 H -0.3119(3) 0.6355(2) 0.0481(2) 0.034 Uiso 1 calc R .
C14 C -0.4897(3) 0.6204(2) 0.0052(2) 0.0303(7) Uani 1 d . .
H14 H -0.4823(3) 0.6396(2) -0.0545(2) 0.036 Uiso 1 calc R .
C15 C -0.6018(3) 0.5942(2) 0.0308(2) 0.0316(8) Uani 1 d . .
H15 H -0.6706(3) 0.5946(2) -0.0119(2) 0.038 Uiso 1 calc R .
C16 C -0.6149(3) 0.5674(2) 0.1184(2) 0.0251(7) Uani 1 d . .
H16 H -0.6919(3) 0.5493(2) 0.1357(2) 0.030 Uiso 1 calc R .
P1 P -0.52191(6) 0.53392(5) 0.29557(5) 0.01580(15) Uani 1 d . .
C21 C -0.5085(2) 0.4130(2) 0.3074(2) 0.0183(6) Uani 1 d . .
C22 C -0.4276(3) 0.3662(2) 0.2574(2) 0.0246(6) Uani 1 d . .
H22 H -0.3879(3) 0.3968(2) 0.2124(2) 0.030 Uiso 1 calc R .
C23 C -0.4058(3) 0.2746(2) 0.2741(2) 0.0304(7) Uani 1 d . .
H23 H -0.3498(3) 0.2429(2) 0.2410(2) 0.036 Uiso 1 calc R .
C24 C -0.4650(3) 0.2289(2) 0.3386(2) 0.0271(7) Uani 1 d . .
H24 H -0.4498(3) 0.1662(2) 0.3493(2) 0.033 Uiso 1 calc R .
C25 C -0.5462(3) 0.2750(2) 0.3872(2) 0.0245(6) Uani 1 d . .
H25 H -0.5874(3) 0.2438(2) 0.4309(2) 0.029 Uiso 1 calc R .
C26 C -0.5678(3) 0.3670(2) 0.3720(2) 0.0217(6) Uani 1 d . .
H26 H -0.6231(3) 0.3986(2) 0.4058(2) 0.026 Uiso 1 calc R .
C31 C -0.6599(2) 0.5727(2) 0.3392(2) 0.0173(6) Uani 1 d . .
C32 C -0.6556(3) 0.6341(2) 0.4099(2) 0.0205(6) Uani 1 d . .
H32 H -0.5795(3) 0.6544(2) 0.4372(2) 0.025 Uiso 1 calc R .
C33 C -0.7627(3) 0.6657(2) 0.4403(2) 0.0250(6) Uani 1 d . .
H33 H -0.7599(3) 0.7072(2) 0.4890(2) 0.030 Uiso 1 calc R .
C34 C -0.8737(3) 0.6370(2) 0.3997(2) 0.0287(7) Uani 1 d . .
H34 H -0.9469(3) 0.6597(2) 0.4201(2) 0.034 Uiso 1 calc R .
C35 C -0.8785(3) 0.5755(2) 0.3298(2) 0.0294(7) Uani 1 d . .
H35 H -0.9549(3) 0.5562(2) 0.3022(2) 0.035 Uiso 1 calc R .
C36 C -0.7725(3) 0.5421(2) 0.2999(2) 0.0266(7) Uani 1 d . .
H36 H -0.7758(3) 0.4987(2) 0.2529(2) 0.032 Uiso 1 calc R .
C41 C -0.3952(2) 0.5862(2) 0.3594(2) 0.0157(5) Uani 1 d . .
C42 C -0.3847(2) 0.6807(2) 0.3556(2) 0.0186(6) Uani 1 d . .
H42 H -0.4430(2) 0.7153(2) 0.3197(2) 0.022 Uiso 1 calc R .
C43 C -0.2890(2) 0.7235(2) 0.4042(2) 0.0197(6) Uani 1 d . .
H43 H -0.2823(2) 0.7878(2) 0.4027(2) 0.024 Uiso 1 calc R .
C44 C -0.2027(3) 0.6727(2) 0.4554(2) 0.0208(6) Uani 1 d . .
H44 H -0.1369(3) 0.7024(2) 0.4885(2) 0.025 Uiso 1 calc R .
C45 C -0.2118(3) 0.5788(2) 0.4584(2) 0.0229(6) Uani 1 d . .
H45 H -0.1519(3) 0.5445(2) 0.4931(2) 0.027 Uiso 1 calc R .
C46 C -0.3082(3) 0.5349(2) 0.4109(2) 0.0200(6) Uani 1 d . .
H46 H -0.3151(3) 0.4707(2) 0.4132(2) 0.024 Uiso 1 calc R .

loop_
_atom_type_symbol
_atom_type_description
_atom_type_scat_dispersion_real
_atom_type_scat_dispersion_imag
_atom_type_scat_source
C C 0.0033 0.0016 'International Tables Vol C Tables 4.2.6.8 and 6.1.1.4'
H H 0.0000 0.0000 'International Tables Vol C Tables 4.2.6.8 and 6.1.1.4'
P P 0.1023 0.0942 'International Tables Vol C Tables 4.2.6.8 and 6.1.1.4'
S S 0.1246 0.1234 'International Tables Vol C Tables 4.2.6.8 and 6.1.1.4'
Pd Pd -0.9988 1.0072 'International Tables Vol C Tables 4.2.6.8 and 6.1.1.4'

loop_
_geom_angle_atom_site_label_1
_geom_angle_atom_site_label_2
_geom_angle_atom_site_label_3
_geom_angle
_geom_angle_site_symmetry_1
_geom_angle_site_symmetry_3
_geom_angle_publ_flag
S1 Pd1 S1 180.0 3_565 . ?
S1 Pd1 S2 88.60(2) 3_565 3_565 ?
S1 Pd1 S2 91.40(3) . 3_565 ?
S1 Pd1 S2 91.40(2) 3_565 . ?
S1 Pd1 S2 88.60(3) . . ?
S2 Pd1 S2 180.0 3_565 . ?
C1 S1 Pd1 104.72(10) . . ?
C2 C1 C6 119.3(3) . . ?
C2 C1 S1 121.1(2) . . ?
C6 C1 S1 119.6(2) . . ?
C2 S2 Pd1 104.29(10) . . ?
C1 C2 C3 119.0(3) . . ?
C1 C2 S2 121.2(2) . . ?
C3 C2 S2 119.8(2) . . ?
C4 C3 C2 121.1(3) . . ?
C3 C4 C5 119.9(3) . . ?
C6 C5 C4 119.6(3) . . ?
C5 C6 C1 121.1(3) . . ?
C12 C11 C16 119.9(3) . . ?
C12 C11 P1 118.5(2) . . ?
C16 C11 P1 121.6(2) . . ?
C13 C12 C11 119.8(3) . . ?
C14 C13 C12 120.5(3) . . ?
C13 C14 C15 120.0(3) . . ?
C14 C15 C16 120.8(3) . . ?
C15 C16 C11 118.9(3) . . ?
C21 P1 C41 108.58(13) . . ?
C21 P1 C11 110.71(13) . . ?
C41 P1 C11 106.41(13) . . ?
C21 P1 C31 110.08(13) . . ?
C41 P1 C31 108.34(12) . . ?
C11 P1 C31 112.55(13) . . ?
C26 C21 C22 119.8(3) . . ?
C26 C21 P1 120.7(2) . . ?
C22 C21 P1 119.2(2) . . ?
C23 C22 C21 119.4(3) . . ?
C22 C23 C24 120.7(3) . . ?
C25 C24 C23 119.8(3) . . ?
C24 C25 C26 120.1(3) . . ?
C25 C26 C21 120.2(3) . . ?
C32 C31 C36 119.9(3) . . ?
C32 C31 P1 120.6(2) . . ?
C36 C31 P1 119.5(2) . . ?
C33 C32 C31 119.8(3) . . ?
C32 C33 C34 120.1(3) . . ?
C35 C34 C33 120.3(3) . . ?
C36 C35 C34 120.2(3) . . ?
C35 C36 C31 119.7(3) . . ?
C42 C41 C46 120.3(2) . . ?
C42 C41 P1 117.9(2) . . ?
C46 C41 P1 121.8(2) . . ?
C43 C42 C41 119.7(3) . . ?
C42 C43 C44 120.1(3) . . ?
C45 C44 C43 120.5(3) . . ?
C44 C45 C46 120.1(3) . . ?
C45 C46 C41 119.4(3) . . ?

loop_
_geom_bond_atom_site_label_1
_geom_bond_atom_site_label_2
_geom_bond_distance
_geom_bond_site_symmetry_2
_geom_bond_publ_flag
Pd1 S1 2.3009(7) 3_565 ?
Pd1 S1 2.3009(7) . ?
Pd1 S2 2.3087(7) 3_565 ?
Pd1 S2 2.3087(7) . ?
S1 C1 1.758(3) . ?
C1 C2 1.400(4) . ?
C1 C6 1.404(4) . ?
S2 C2 1.764(3) . ?
C2 C3 1.406(4) . ?
C3 C4 1.382(4) . ?
C4 C5 1.395(4) . ?
C5 C6 1.385(4) . ?
C11 C12 1.398(4) . ?
C11 C16 1.403(4) . ?
C11 P1 1.803(3) . ?
C12 C13 1.385(4) . ?
C13 C14 1.377(5) . ?
C14 C15 1.384(5) . ?
C15 C16 1.392(4) . ?
P1 C21 1.794(3) . ?
P1 C41 1.797(3) . ?
P1 C31 1.805(3) . ?
C21 C26 1.394(4) . ?
C21 C22 1.399(4) . ?
C22 C23 1.389(4) . ?
C23 C24 1.390(4) . ?
C24 C25 1.384(4) . ?
C25 C26 1.390(4) . ?
C31 C32 1.391(4) . ?
C31 C36 1.403(4) . ?
C32 C33 1.386(4) . ?
C33 C34 1.386(4) . ?
C34 C35 1.383(4) . ?
C35 C36 1.383(4) . ?
C41 C42 1.398(4) . ?
C41 C46 1.399(4) . ?
C42 C43 1.382(4) . ?
C43 C44 1.388(4) . ?
C44 C45 1.387(4) . ?
C45 C46 1.388(4) . ?
